data_1507683
loop_
_publ_author_name
'Low, Darryl W.'
'Pattison, Graham'
'Wieczysty, Martin D.'
'Churchill, Gwydion H.'
'Lam, Hon Wai'

_publ_section_title
;
 Enantioselective Rh(I)-catalyzed cyclization of arylboron compounds onto
 ketones.
;
_journal_issue 10
_journal_name_full 'Organic letters'
_journal_page_first 2548
_journal_page_last 2551
_journal_paper_doi 10.1021/ol300845q
_journal_volume 14
_journal_year 2012
_chemical_absolute_configuration ad
_chemical_formula_moiety 'C23 H23 N O2'
_chemical_formula_sum 'C23 H23 N O2'
_chemical_formula_weight 345.42
_chemical_name_systematic
;
 ?
;
_space_group_IT_number 19
_symmetry_cell_setting orthorhombic
_symmetry_space_group_name_Hall 'P 2ac 2ab'
_symmetry_space_group_name_H-M 'P 21 21 21'
_atom_sites_solution_hydrogens difmap
_atom_sites_solution_primary direct
_atom_sites_solution_secondary difmap
_audit_creation_method SHELXL-97
_cell_angle_alpha 90.00
_cell_angle_beta 90.00
_cell_angle_gamma 90.00
_cell_formula_units_Z 4
_cell_length_a 8.60756(4)
_cell_length_b 13.28654(6)
_cell_length_c 16.01937(7)
_cell_measurement_reflns_used 95171
_cell_measurement_temperature 121(2)
_cell_measurement_theta_max 74.6043
_cell_measurement_theta_min 3.3236
_cell_volume 1832.050(14)
_computing_cell_refinement 'CrysAlisPro (Agilent Technologies, 2011)'
_computing_data_collection 'CrysAlisPro (Agilent Technologies, 2011)'
_computing_data_reduction 'CrysAlisPro (Agilent Technologies, 2011)'
_computing_molecular_graphics 'ORTEP3 for Windows (Farrugia, 1997)'
_computing_publication_material 'SHELXTL (Sheldrick, 2008) and local programs'
_computing_structure_refinement 'SHELXTL (Sheldrick, 2008)'
_computing_structure_solution 'SHELXTL (Sheldrick, 2008)'
_diffrn_ambient_temperature 121(2)
_diffrn_detector_area_resol_mean 10.3147
_diffrn_measured_fraction_theta_full 1.000
_diffrn_measured_fraction_theta_max 1.000
_diffrn_measurement_device_type 'Agilent Technologies SuperNova'
_diffrn_measurement_method '\w scans'
_diffrn_radiation_monochromator 'mirror optics'
_diffrn_radiation_source microsource
_diffrn_radiation_type CuK\a
_diffrn_radiation_wavelength 1.54184
_diffrn_reflns_av_R_equivalents 0.0253
_diffrn_reflns_av_sigmaI/netI 0.0052
_diffrn_reflns_limit_h_max 10
_diffrn_reflns_limit_h_min -10
_diffrn_reflns_limit_k_max 16
_diffrn_reflns_limit_k_min -16
_diffrn_reflns_limit_l_max 20
_diffrn_reflns_limit_l_min -20
_diffrn_reflns_number 112389
_diffrn_reflns_theta_full 74.78
_diffrn_reflns_theta_max 74.78
_diffrn_reflns_theta_min 4.32
_exptl_absorpt_coefficient_mu 0.625
_exptl_absorpt_correction_T_max 0.9265
_exptl_absorpt_correction_T_min 0.8424
_exptl_absorpt_correction_type multi-scan
_exptl_absorpt_process_details
;
CrysAlisPro, Agilent Technologies,
Version 1.171.35.19 (release 27-10-2011 CrysAlis171 .NET)
(compiled Oct 27 2011,15:02:11)
Empirical absorption correction using spherical harmonics,
 implemented in SCALE3 ABSPACK scaling algorithm.
;
_exptl_crystal_colour colourless
_exptl_crystal_density_diffrn 1.252
_exptl_crystal_density_method 'not measured'
_exptl_crystal_description block
_exptl_crystal_F_000 736
_exptl_crystal_size_max 0.28
_exptl_crystal_size_mid 0.17
_exptl_crystal_size_min 0.12
_refine_diff_density_max 0.207
_refine_diff_density_min -0.126
_refine_diff_density_rms 0.028
_refine_ls_abs_structure_details 'Flack H D (1983), Acta Cryst. A39, 876-881; 1607 Friedel pairs'
_refine_ls_abs_structure_Flack 0.00(14)
_refine_ls_extinction_coef 0.0018(3)
_refine_ls_extinction_expression Fc^*^=kFc[1+0.001xFc^2^\l^3^/sin(2\q)]^-1/4^
_refine_ls_extinction_method SHELXL
_refine_ls_goodness_of_fit_ref 1.057
_refine_ls_hydrogen_treatment refall
_refine_ls_matrix_type full
_refine_ls_number_parameters 329
_refine_ls_number_reflns 3763
_refine_ls_number_restraints 0
_refine_ls_restrained_S_all 1.057
_refine_ls_R_factor_all 0.0246
_refine_ls_R_factor_gt 0.0245
_refine_ls_shift/su_max 0.001
_refine_ls_shift/su_mean 0.000
_refine_ls_structure_factor_coef Fsqd
_refine_ls_weighting_details 'calc w=1/[\s^2^(Fo^2^)+(0.0420P)^2^+0.2462P] where P=(Fo^2^+2Fc^2^)/3'
_refine_ls_weighting_scheme calc
_refine_ls_wR_factor_gt 0.0674
_refine_ls_wR_factor_ref 0.0674
_reflns_number_gt 3760
_reflns_number_total 3763
_reflns_threshold_expression I>2\s(I)
_cod_data_source_file ol300845q_si_002.cif
_cod_data_source_block hl2001
_cod_depositor_comments 'Adding full bibliography for 1507683--1507684.cif.'
_cod_original_cell_volume 1832.049(14)
_cod_database_code 1507683

loop_
_symmetry_equiv_pos_as_xyz
'x, y, z'
'-x+1/2, -y, z+1/2'
'-x, y+1/2, -z+1/2'
'x+1/2, -y+1/2, -z'

loop_
_atom_site_label
_atom_site_type_symbol
_atom_site_fract_x
_atom_site_fract_y
_atom_site_fract_z
_atom_site_U_iso_or_equiv
_atom_site_adp_type
_atom_site_occupancy
_atom_site_symmetry_multiplicity
_atom_site_calc_flag
O1 O 0.15892(8) 0.98493(5) 0.83774(4) 0.02327(16) Uani 1 1 d
H1O H 0.209(2) 0.9310(13) 0.8393(10) 0.046(4) Uiso 1 1 d
O2 O -0.15022(9) 0.68202(5) 1.20385(4) 0.02639(17) Uani 1 1 d
N1 N 0.23218(9) 0.92506(6) 1.00592(5) 0.02183(18) Uani 1 1 d
C1 C 0.16823(12) 1.02352(7) 0.98339(6) 0.0222(2) Uani 1 1 d
H1A H 0.0547(15) 1.0195(9) 0.9802(8) 0.023(3) Uiso 1 1 d
H1B H 0.1996(15) 1.0753(9) 1.0271(8) 0.022(3) Uiso 1 1 d
C2 C 0.22850(11) 1.05268(7) 0.89662(6) 0.0200(2) Uani 1 1 d
C3 C 0.40493(11) 1.03925(7) 0.89311(6) 0.02033(19) Uani 1 1 d
C4 C 0.48817(12) 1.07846(8) 0.82618(7) 0.0248(2) Uani 1 1 d
H4 H 0.4330(16) 1.1146(10) 0.7834(9) 0.030(3) Uiso 1 1 d
C5 C 0.64777(13) 1.06558(9) 0.82051(7) 0.0282(2) Uani 1 1 d
H5 H 0.7047(16) 1.0954(10) 0.7718(9) 0.030(3) Uiso 1 1 d
C6 C 0.72573(12) 1.01178(8) 0.88195(7) 0.0279(2) Uani 1 1 d
H6 H 0.8383(18) 1.0027(11) 0.8769(9) 0.035(3) Uiso 1 1 d
C7 C 0.64274(12) 0.97083(8) 0.94786(7) 0.0246(2) Uani 1 1 d
H7 H 0.6948(17) 0.9306(11) 0.9905(9) 0.033(3) Uiso 1 1 d
C8 C 0.48212(11) 0.98367(7) 0.95393(6) 0.0209(2) Uani 1 1 d
C9 C 0.39661(11) 0.93451(8) 1.02542(6) 0.0233(2) Uani 1 1 d
H9A H 0.4430(15) 0.8670(10) 1.0355(8) 0.025(3) Uiso 1 1 d
H9B H 0.4144(16) 0.9735(10) 1.0787(9) 0.031(3) Uiso 1 1 d
C10 C 0.14164(11) 0.86243(7) 1.05779(6) 0.0213(2) Uani 1 1 d
C11 C 0.20200(11) 0.81163(8) 1.12654(6) 0.0227(2) Uani 1 1 d
H11 H 0.3080(16) 0.8205(10) 1.1450(8) 0.027(3) Uiso 1 1 d
C12 C 0.10944(12) 0.74863(7) 1.17551(6) 0.0230(2) Uani 1 1 d
H12 H 0.1536(16) 0.7157(10) 1.2233(8) 0.026(3) Uiso 1 1 d
C13 C -0.04688(12) 0.73804(7) 1.15738(6) 0.0224(2) Uani 1 1 d
C14 C -0.10813(12) 0.78529(8) 1.08720(7) 0.0259(2) Uani 1 1 d
H14 H -0.2174(16) 0.7758(9) 1.0727(8) 0.025(3) Uiso 1 1 d
C15 C -0.01522(12) 0.84491(8) 1.03737(7) 0.0253(2) Uani 1 1 d
H15 H -0.0597(14) 0.8747(9) 0.9867(8) 0.021(3) Uiso 1 1 d
C16 C -0.09719(14) 0.64501(9) 1.28290(7) 0.0305(2) Uani 1 1 d
H16C H -0.013(2) 0.5969(12) 1.2758(10) 0.042(4) Uiso 1 1 d
H16A H -0.0618(16) 0.6989(10) 1.3204(8) 0.029(3) Uiso 1 1 d
H16B H -0.1847(18) 0.6088(11) 1.3071(9) 0.036(4) Uiso 1 1 d
C17 C 0.17626(12) 1.15934(7) 0.87309(6) 0.02121(19) Uani 1 1 d
C18 C 0.06319(12) 1.16984(8) 0.81093(6) 0.0242(2) Uani 1 1 d
H189 H 0.0187(16) 1.1080(10) 0.7866(9) 0.027(3) Uiso 1 1 d
C19 C 0.01146(13) 1.26369(9) 0.78471(7) 0.0293(2) Uani 1 1 d
H19 H -0.0675(17) 1.2665(11) 0.7412(9) 0.036(4) Uiso 1 1 d
C20 C 0.07341(14) 1.34949(9) 0.81999(7) 0.0331(3) Uani 1 1 d
H20 H 0.036(2) 1.4153(12) 0.7982(10) 0.045(4) Uiso 1 1 d
C21 C 0.18385(14) 1.34059(8) 0.88245(7) 0.0310(2) Uani 1 1 d
H21 H 0.227(2) 1.4023(12) 0.9075(10) 0.047(4) Uiso 1 1 d
C22 C 0.23681(12) 1.24673(8) 0.91085(6) 0.0256(2) Uani 1 1 d
C23 C 0.35494(16) 1.24733(9) 0.98019(7) 0.0348(3) Uani 1 1 d
H23B H 0.307(3) 1.2307(19) 1.0367(16) 0.103(8) Uiso 1 1 d
H23C H 0.399(2) 1.3157(17) 0.9881(13) 0.076(6) Uiso 1 1 d
H23A H 0.430(3) 1.1970(18) 0.9792(14) 0.082(7) Uiso 1 1 d

loop_
_atom_site_aniso_label
_atom_site_aniso_U_11
_atom_site_aniso_U_22
_atom_site_aniso_U_33
_atom_site_aniso_U_23
_atom_site_aniso_U_13
_atom_site_aniso_U_12
O1 0.0194(3) 0.0225(3) 0.0279(4) -0.0017(3) -0.0060(3) 0.0015(3)
O2 0.0250(4) 0.0284(4) 0.0258(3) 0.0033(3) 0.0017(3) -0.0057(3)
N1 0.0152(4) 0.0242(4) 0.0261(4) 0.0058(3) 0.0001(3) 0.0020(3)
C1 0.0175(4) 0.0236(4) 0.0256(5) 0.0029(4) 0.0008(4) 0.0032(4)
C2 0.0164(4) 0.0205(5) 0.0231(5) 0.0001(4) -0.0021(3) 0.0010(3)
C3 0.0167(4) 0.0200(4) 0.0243(4) -0.0023(4) -0.0013(4) 0.0006(3)
C4 0.0221(5) 0.0257(5) 0.0266(5) 0.0032(4) -0.0007(4) 0.0006(4)
C5 0.0214(5) 0.0320(5) 0.0313(5) 0.0047(4) 0.0034(4) -0.0014(4)
C6 0.0161(5) 0.0322(5) 0.0354(6) 0.0011(4) 0.0002(4) -0.0002(4)
C7 0.0182(5) 0.0263(5) 0.0292(5) 0.0022(4) -0.0037(4) 0.0000(4)
C8 0.0174(4) 0.0208(4) 0.0244(5) -0.0009(4) -0.0014(4) -0.0004(4)
C9 0.0170(4) 0.0272(5) 0.0258(5) 0.0043(4) -0.0026(4) 0.0014(4)
C10 0.0191(5) 0.0218(4) 0.0230(4) -0.0002(3) 0.0011(4) 0.0010(4)
C11 0.0190(5) 0.0258(5) 0.0232(4) 0.0001(4) -0.0008(4) -0.0003(4)
C12 0.0238(5) 0.0235(5) 0.0216(5) 0.0010(4) -0.0012(4) 0.0011(4)
C13 0.0228(5) 0.0202(4) 0.0241(4) -0.0013(4) 0.0037(4) -0.0018(4)
C14 0.0178(4) 0.0300(5) 0.0299(5) 0.0013(4) -0.0015(4) -0.0015(4)
C15 0.0204(5) 0.0282(5) 0.0273(5) 0.0048(4) -0.0031(4) 0.0012(4)
C16 0.0334(6) 0.0309(5) 0.0272(5) 0.0056(4) 0.0004(5) -0.0070(5)
C17 0.0181(4) 0.0228(4) 0.0227(4) 0.0018(4) 0.0027(4) 0.0024(4)
C18 0.0179(4) 0.0293(5) 0.0254(5) 0.0033(4) 0.0024(4) 0.0030(4)
C19 0.0232(5) 0.0352(6) 0.0294(5) 0.0071(4) 0.0019(4) 0.0093(4)
C20 0.0356(6) 0.0276(5) 0.0361(6) 0.0068(4) 0.0093(5) 0.0126(5)
C21 0.0357(6) 0.0242(5) 0.0332(5) -0.0010(4) 0.0071(5) 0.0029(5)
C22 0.0257(5) 0.0248(5) 0.0261(5) -0.0004(4) 0.0036(4) 0.0021(4)
C23 0.0411(6) 0.0285(5) 0.0347(6) -0.0037(5) -0.0091(5) -0.0040(5)

loop_
_atom_type_symbol
_atom_type_description
_atom_type_scat_dispersion_real
_atom_type_scat_dispersion_imag
_atom_type_scat_source
C C 0.0181 0.0091 'International Tables Vol C Tables 4.2.6.8 and 6.1.1.4'
H H 0.0000 0.0000 'International Tables Vol C Tables 4.2.6.8 and 6.1.1.4'
N N 0.0311 0.0180 'International Tables Vol C Tables 4.2.6.8 and 6.1.1.4'
O O 0.0492 0.0322 'International Tables Vol C Tables 4.2.6.8 and 6.1.1.4'

loop_
_geom_angle_atom_site_label_1
_geom_angle_atom_site_label_2
_geom_angle_atom_site_label_3
_geom_angle
H1O O1 C2 107.6(11)
C13 O2 C16 117.20(8)
C1 N1 C9 109.96(8)
C1 N1 C10 117.67(8)
C9 N1 C10 117.51(8)
N1 C1 H1A 109.8(7)
N1 C1 H1B 109.5(7)
N1 C1 C2 108.78(8)
H1A C1 H1B 109.7(10)
H1A C1 C2 107.7(7)
H1B C1 C2 111.3(7)
O1 C2 C1 107.23(8)
O1 C2 C3 108.48(8)
O1 C2 C17 107.20(7)
C1 C2 C3 109.85(8)
C1 C2 C17 110.92(8)
C3 C2 C17 112.93(8)
C2 C3 C4 119.73(9)
C2 C3 C8 120.67(9)
C4 C3 C8 119.51(9)
C3 C4 H4 118.8(9)
C3 C4 C5 120.95(10)
H4 C4 C5 120.2(9)
C4 C5 H5 119.1(8)
C4 C5 C6 119.70(10)
H5 C5 C6 121.2(8)
C5 C6 H6 118.9(8)
C5 C6 C7 119.51(9)
H6 C6 C7 121.6(8)
C6 C7 H7 120.7(9)
C6 C7 C8 121.02(10)
H7 C7 C8 118.2(9)
C3 C8 C7 119.26(9)
C3 C8 C9 121.86(9)
C7 C8 C9 118.86(9)
N1 C9 C8 110.41(8)
N1 C9 H9A 110.3(8)
N1 C9 H9B 111.9(8)
C8 C9 H9A 108.5(8)
C8 C9 H9B 110.2(8)
H9A C9 H9B 105.4(11)
N1 C10 C11 123.07(9)
N1 C10 C15 119.35(9)
C11 C10 C15 117.47(9)
C10 C11 H11 122.3(8)
C10 C11 C12 121.46(9)
H11 C11 C12 116.1(8)
C11 C12 H12 119.7(8)
C11 C12 C13 119.85(9)
H12 C12 C13 120.4(8)
O2 C13 C12 124.68(9)
O2 C13 C14 115.83(9)
C12 C13 C14 119.49(9)
C13 C14 H14 119.9(8)
C13 C14 C15 120.45(9)
H14 C14 C15 119.7(8)
C10 C15 C14 121.06(10)
C10 C15 H15 120.0(7)
C14 C15 H15 119.0(7)
O2 C16 H16C 111.0(9)
O2 C16 H16A 112.9(8)
O2 C16 H16B 106.0(9)
H16C C16 H16A 108.8(13)
H16C C16 H16B 107.2(12)
H16A C16 H16B 110.9(12)
C2 C17 C18 118.09(9)
C2 C17 C22 123.19(9)
C18 C17 C22 118.72(9)
C17 C18 H189 117.9(8)
C17 C18 C19 121.84(10)
H189 C18 C19 120.2(8)
C18 C19 H19 118.3(9)
C18 C19 C20 119.60(10)
H19 C19 C20 122.1(9)
C19 C20 H20 117.2(10)
C19 C20 C21 119.38(10)
H20 C20 C21 123.4(10)
C20 C21 H21 118.7(10)
C20 C21 C22 122.20(11)
H21 C21 C22 119.1(10)
C17 C22 C21 118.22(10)
C17 C22 C23 124.81(10)
C21 C22 C23 116.98(10)
C22 C23 H23B 112.5(15)
C22 C23 H23C 110.9(12)
C22 C23 H23A 117.0(14)
H23B C23 H23C 103.8(17)
H23B C23 H23A 98.1(19)
H23C C23 H23A 113.2(18)

loop_
_geom_bond_atom_site_label_1
_geom_bond_atom_site_label_2
_geom_bond_distance
O1 H1O 0.837(18)
O1 C2 1.4348(11)
O2 C13 1.3782(12)
O2 C16 1.4331(13)
N1 C1 1.4644(12)
N1 C9 1.4549(12)
N1 C10 1.4108(13)
C1 H1A 0.980(13)
C1 H1B 1.018(13)
C1 C2 1.5334(13)
C2 C3 1.5302(13)
C2 C17 1.5339(13)
C3 C4 1.3908(14)
C3 C8 1.3914(14)
C4 H4 0.962(15)
C4 C5 1.3873(15)
C5 H5 1.003(14)
C5 C6 1.3892(16)
C6 H6 0.980(15)
C6 C7 1.3861(15)
C7 H7 0.976(15)
C7 C8 1.3964(14)
C8 C9 1.5099(14)
C9 H9A 0.995(13)
C9 H9B 1.010(14)
C10 C11 1.3923(14)
C10 C15 1.4086(14)
C11 H11 0.966(14)
C11 C12 1.3967(14)
C12 H12 0.960(13)
C12 C13 1.3837(14)
C13 C14 1.3914(15)
C14 H14 0.977(14)
C14 C15 1.3799(15)
C15 H15 0.981(13)
C16 H16C 0.971(17)
C16 H16A 0.983(14)
C16 H16B 0.974(16)
C17 C18 1.3993(14)
C17 C22 1.4091(14)
C18 H189 0.987(14)
C18 C19 1.3890(15)
C19 H19 0.974(15)
C19 C20 1.3797(18)
C20 H20 0.995(16)
C20 C21 1.3851(18)
C21 H21 0.985(17)
C21 C22 1.4036(15)
C22 C23 1.5060(16)
C23 H23B 1.02(3)
C23 H23C 0.99(2)
C23 H23A 0.93(2)

loop_
_geom_hbond_atom_site_label_D
_geom_hbond_atom_site_label_H
_geom_hbond_atom_site_label_A
_geom_hbond_distance_DH
_geom_hbond_distance_HA
_geom_hbond_distance_DA
_geom_hbond_angle_DHA
_geom_hbond_site_symmetry_A
O1 H1O O2 0.837(18) 2.049(18) 2.8396(10) 157.3(16) 4_567
C19 H19 O2 0.974(15) 2.594(15) 3.4448(13) 145.9(11) 2_474

loop_
_geom_torsion_atom_site_label_1
_geom_torsion_atom_site_label_2
_geom_torsion_atom_site_label_3
_geom_torsion_atom_site_label_4
_geom_torsion
C9 N1 C1 C2 72.60(10)
C10 N1 C1 C2 -149.22(8)
N1 C1 C2 O1 68.12(9)
N1 C1 C2 C3 -49.57(10)
N1 C1 C2 C17 -175.13(8)
O1 C2 C3 C4 74.94(11)
O1 C2 C3 C8 -101.67(10)
C1 C2 C3 C4 -168.14(9)
C1 C2 C3 C8 15.25(12)
C17 C2 C3 C4 -43.74(12)
C17 C2 C3 C8 139.65(9)
C2 C3 C4 C5 -178.64(10)
C8 C3 C4 C5 -1.99(15)
C3 C4 C5 C6 0.76(17)
C4 C5 C6 C7 0.56(17)
C5 C6 C7 C8 -0.65(17)
C2 C3 C8 C7 178.50(9)
C2 C3 C8 C9 0.02(15)
C4 C3 C8 C7 1.88(14)
C4 C3 C8 C9 -176.60(9)
C6 C7 C8 C3 -0.58(15)
C6 C7 C8 C9 177.94(10)
C1 N1 C9 C8 -54.69(11)
C10 N1 C9 C8 167.04(8)
C3 C8 C9 N1 18.88(14)
C7 C8 C9 N1 -159.60(9)
C1 N1 C10 C11 -133.92(10)
C1 N1 C10 C15 49.87(13)
C9 N1 C10 C11 1.13(14)
C9 N1 C10 C15 -175.08(9)
N1 C10 C11 C12 -178.69(9)
C15 C10 C11 C12 -2.42(15)
C10 C11 C12 C13 -1.87(15)
C16 O2 C13 C12 9.90(14)
C16 O2 C13 C14 -170.83(9)
C11 C12 C13 O2 -176.63(9)
C11 C12 C13 C14 4.12(15)
O2 C13 C14 C15 178.65(9)
C12 C13 C14 C15 -2.04(16)
C13 C14 C15 C10 -2.37(16)
N1 C10 C15 C14 -179.05(9)
C11 C10 C15 C14 4.53(15)
O1 C2 C17 C18 7.87(12)
O1 C2 C17 C22 -171.99(9)
C1 C2 C17 C18 -108.89(10)
C1 C2 C17 C22 71.25(12)
C3 C2 C17 C18 127.29(9)
C3 C2 C17 C22 -52.57(13)
C2 C17 C18 C19 -178.75(9)
C22 C17 C18 C19 1.12(14)
C17 C18 C19 C20 0.56(15)
C18 C19 C20 C21 -1.46(16)
C19 C20 C21 C22 0.70(17)
C20 C21 C22 C17 0.98(16)
C20 C21 C22 C23 -178.89(11)
C2 C17 C22 C21 178.02(10)
C2 C17 C22 C23 -2.12(16)
C18 C17 C22 C21 -1.84(14)
C18 C17 C22 C23 178.02(10)

loop_
_cod_related_entry_id
_cod_related_entry_database
_cod_related_entry_code
1 ChemSpider 30651885
